data_7008849
loop_
_publ_author_name
'Jones, Jamie N.'
'Moore, Jennifer A.'
'Cowley, Alan H.'
'Macdonald, Charles L. B.'

_publ_section_title
;
 Group 14 triple-decker cations.
;
_journal_issue 24
_journal_name_full 'Dalton transactions (Cambridge, England : 2003)'
_journal_page_first 3846
_journal_page_last 3851
_journal_paper_doi 10.1039/b510337a
_journal_year 2005
_chemical_formula_sum 'C34 H15 B F20 Pb'
_chemical_formula_weight 1021.46
_space_group_IT_number 2
_symmetry_cell_setting triclinic
_symmetry_space_group_name_Hall '-P 1'
_symmetry_space_group_name_H-M 'P -1'
_atom_sites_solution_hydrogens geom
_atom_sites_solution_primary direct
_atom_sites_solution_secondary difmap
_audit_creation_method
;
manual editing of the .cif file
created by SHELXTL Ver. 6.10
;
_cell_angle_alpha 64.003(5)
_cell_angle_beta 77.837(5)
_cell_angle_gamma 85.223(5)
_cell_formula_units_Z 2
_cell_length_a 11.642(5)
_cell_length_b 11.749(5)
_cell_length_c 13.392(5)
_cell_measurement_temperature 153(2)
_cell_volume 1609.4(11)
_computing_cell_refinement 'Collect software, Nonius B.V. 1998'
_computing_data_collection 'Collect software, Nonius B.V. 1998'
_computing_data_reduction
;
DENZO and Scalepack (Otwinoski and Minor, 1997)
;
_computing_molecular_graphics 'XP SHELXTL/PC, Siemens Analytical'
_computing_structure_refinement 'XL SHELXTL/PC, Siemens Analytical'
_computing_structure_solution
;
SIR97 - Altomare A., Burla M.C., Camalli M., Cascarano G.L., Giacovazzo C.,
Guagliardi A., Moliterni A.G.G., Polidori G.,Spagna R.
;
_diffrn_ambient_temperature 153(2)
_diffrn_measured_fraction_theta_full 0.993
_diffrn_measured_fraction_theta_max 0.993
_diffrn_measurement_device_type 'Nonius Kappa CCD'
_diffrn_measurement_method \w-scan
_diffrn_radiation_monochromator graphite
_diffrn_radiation_source 'fine-focus sealed tube'
_diffrn_radiation_type MoK\a
_diffrn_radiation_wavelength 0.71069
_diffrn_reflns_av_R_equivalents 0.0171
_diffrn_reflns_av_sigmaI/netI 0.0279
_diffrn_reflns_limit_h_max 12
_diffrn_reflns_limit_h_min -15
_diffrn_reflns_limit_k_max 14
_diffrn_reflns_limit_k_min -15
_diffrn_reflns_limit_l_max 17
_diffrn_reflns_limit_l_min -17
_diffrn_reflns_number 12396
_diffrn_reflns_theta_full 27.39
_diffrn_reflns_theta_max 27.39
_diffrn_reflns_theta_min 3.09
_exptl_absorpt_coefficient_mu 5.386
_exptl_absorpt_correction_T_max 1.000
_exptl_absorpt_correction_T_min 0.7274
_exptl_absorpt_correction_type multi-scan
_exptl_absorpt_process_details 'DENZO and Scalepack (Otwinoski and Minor, 1997)'
_exptl_crystal_colour red
_exptl_crystal_density_diffrn 2.108
_exptl_crystal_density_method 'not measured'
_exptl_crystal_description block
_exptl_crystal_F_000 972
_exptl_crystal_size_max 0.13
_exptl_crystal_size_mid 0.12
_exptl_crystal_size_min 0.09
_refine_diff_density_max 2.710
_refine_diff_density_min -2.175
_refine_diff_density_rms 0.105
_refine_ls_extinction_method none
_refine_ls_goodness_of_fit_ref 1.048
_refine_ls_hydrogen_treatment constr
_refine_ls_matrix_type full
_refine_ls_number_parameters 510
_refine_ls_number_reflns 7270
_refine_ls_number_restraints 0
_refine_ls_restrained_S_all 1.048
_refine_ls_R_factor_all 0.0392
_refine_ls_R_factor_gt 0.0350
_refine_ls_shift/su_max 0.002
_refine_ls_shift/su_mean 0.000
_refine_ls_structure_factor_coef Fsqd
_refine_ls_weighting_details 'calc w=1/[\s^2^(Fo^2^)+(0.0163P)^2^+6.4795P] where P=(Fo^2^+2Fc^2^)/3'
_refine_ls_weighting_scheme calc
_refine_ls_wR_factor_gt 0.0753
_refine_ls_wR_factor_ref 0.0778
_reflns_number_gt 6702
_reflns_number_total 7270
_reflns_threshold_expression >2sigma(I)
_cod_data_source_file b510337a.txt
_cod_data_source_block Compound_2
_cod_depositor_comments
;
The following automatic conversions were performed:
'_symmetry_cell_setting' value 'Triclinic' changed to 'triclinic'
according to '/home/saulius/struct/CIF-dictionaries/cif_core.dic'
dictionary named 'cif_core.dic' version 2.4.1 from 2010-06-29.

Automatic conversion script
Id: cif_fix_enum 1527 2010-12-29 10:47:43Z saulius 

2018-03-05
Z value and formula fixed to values more according to usual
chemical conventions.                 miguel
;
_cod_original_formula_sum 'C68 H30 B2 F40 Pb2'
_cod_original_formula_weight 2042.92
_cod_original_formula_moiety 'C68 H30 B2 F40 Pb2'
_cod_original_formula_units_Z 1
_cod_original_sg_symbol_Hall -P1
_cod_original_sg_symbol_H-M P-1
_cod_database_code 7008849

loop_
_symmetry_equiv_pos_as_xyz
'x, y, z'
'-x, -y, -z'

loop_
_atom_site_label
_atom_site_type_symbol
_atom_site_fract_x
_atom_site_fract_y
_atom_site_fract_z
_atom_site_U_iso_or_equiv
_atom_site_adp_type
_atom_site_occupancy
_atom_site_symmetry_multiplicity
_atom_site_calc_flag
_atom_site_refinement_flags
_atom_site_disorder_assembly
_atom_site_disorder_group
C1 C 0.2588(4) 0.1467(4) 0.9565(3) 0.0308(8) Uani 1 1 d . . .
C2 C 0.3755(4) 0.1938(4) 0.9324(3) 0.0324(8) Uani 1 1 d . . .
C3 C 0.4502(4) 0.1358(4) 0.8682(4) 0.0359(9) Uani 1 1 d . . .
C4 C 0.3790(4) 0.0529(4) 0.8537(3) 0.0310(8) Uani 1 1 d . . .
C5 C 0.2613(3) 0.0593(4) 0.9085(3) 0.0300(8) Uani 1 1 d . . .
C6 C 0.1559(4) 0.1741(5) 1.0316(5) 0.0487(12) Uani 1 1 d . . .
H6A H 0.0841 0.1601 1.0139 0.073 Uiso 1 1 calc R . .
H6B H 0.1600 0.2606 1.0194 0.073 Uiso 1 1 calc R . .
H6C H 0.1578 0.1190 1.1094 0.073 Uiso 1 1 calc R . .
C7 C 0.4119(5) 0.2773(5) 0.9794(5) 0.0517(12) Uani 1 1 d . . .
H7A H 0.3648 0.3522 0.9595 0.078 Uiso 1 1 calc R . .
H7B H 0.4932 0.3007 0.9484 0.078 Uiso 1 1 calc R . .
H7C H 0.4009 0.2323 1.0604 0.078 Uiso 1 1 calc R . .
C8 C 0.5813(4) 0.1494(6) 0.8330(5) 0.0568(14) Uani 1 1 d . . .
H8A H 0.6172 0.0847 0.8910 0.085 Uiso 1 1 calc R . .
H8B H 0.6046 0.2312 0.8221 0.085 Uiso 1 1 calc R . .
H8C H 0.6060 0.1409 0.7636 0.085 Uiso 1 1 calc R . .
C9 C 0.4207(5) -0.0369(5) 0.8007(4) 0.0495(12) Uani 1 1 d . . .
H9A H 0.4229 -0.1213 0.8593 0.074 Uiso 1 1 calc R . .
H9B H 0.4979 -0.0119 0.7554 0.074 Uiso 1 1 calc R . .
H9C H 0.3677 -0.0346 0.7538 0.074 Uiso 1 1 calc R . .
C10 C 0.1606(4) -0.0239(4) 0.9254(4) 0.0416(10) Uani 1 1 d . . .
H10A H 0.1778 -0.0583 0.8707 0.062 Uiso 1 1 calc R . .
H10B H 0.0903 0.0252 0.9158 0.062 Uiso 1 1 calc R . .
H10C H 0.1496 -0.0918 1.0003 0.062 Uiso 1 1 calc R . .
C20 C 0.7876(4) 0.1166(4) 0.4176(3) 0.0317(8) Uani 1 1 d . . .
C21 C 0.6901(4) 0.0533(4) 0.4990(4) 0.0351(9) Uani 1 1 d . . .
C22 C 0.6535(4) -0.0659(4) 0.5250(4) 0.0364(9) Uani 1 1 d . . .
C23 C 0.7163(4) -0.1312(4) 0.4673(4) 0.0355(9) Uani 1 1 d . . .
C24 C 0.8128(4) -0.0744(4) 0.3864(3) 0.0337(9) Uani 1 1 d . . .
C25 C 0.8456(4) 0.0468(4) 0.3615(3) 0.0326(9) Uani 1 1 d . . .
C30 C 0.9317(4) 0.3288(4) 0.2948(4) 0.0341(9) Uani 1 1 d . . .
C31 C 1.0393(4) 0.2712(4) 0.3149(3) 0.0337(9) Uani 1 1 d . . .
C32 C 1.1454(4) 0.3152(4) 0.2425(4) 0.0366(9) Uani 1 1 d . . .
C33 C 1.1491(4) 0.4257(4) 0.1457(4) 0.0390(10) Uani 1 1 d . . .
C34 C 1.0467(4) 0.4907(4) 0.1234(4) 0.0389(10) Uani 1 1 d . . .
C35 C 0.9420(4) 0.4419(4) 0.1977(4) 0.0367(10) Uani 1 1 d . . .
C40 C 0.8291(3) 0.2852(4) 0.4997(4) 0.0349(9) Uani 1 1 d . . .
C41 C 0.8472(4) 0.1921(5) 0.6026(4) 0.0361(9) Uani 1 1 d . . .
C42 C 0.8692(4) 0.2162(5) 0.6897(4) 0.0410(11) Uani 1 1 d . . .
C43 C 0.8758(4) 0.3388(6) 0.6750(4) 0.0459(12) Uani 1 1 d . . .
C44 C 0.8604(4) 0.4355(5) 0.5746(5) 0.0439(12) Uani 1 1 d . . .
C45 C 0.8389(3) 0.4073(5) 0.4900(4) 0.0389(10) Uani 1 1 d . . .
C50 C 0.6895(4) 0.3344(5) 0.3407(5) 0.0460(12) Uani 1 1 d . . .
C51 C 0.6682(5) 0.3358(4) 0.2433(5) 0.0485(13) Uani 1 1 d . . .
C52 C 0.5676(6) 0.3853(5) 0.1970(6) 0.069(2) Uani 1 1 d . . .
C53 C 0.4822(6) 0.4359(5) 0.2538(8) 0.084(3) Uani 1 1 d . . .
C54 C 0.4976(5) 0.4345(6) 0.3505(8) 0.085(3) Uani 1 1 d . . .
C55 C 0.5978(5) 0.3823(6) 0.3947(7) 0.070(2) Uani 1 1 d . . .
B1 B 0.8102(4) 0.2662(5) 0.3885(4) 0.0356(10) Uani 1 1 d . . .
F21 F 0.6237(2) 0.1125(3) 0.5585(2) 0.0472(7) Uani 1 1 d . . .
F22 F 0.5570(2) -0.1198(3) 0.6050(2) 0.0461(6) Uani 1 1 d . . .
F23 F 0.6813(3) -0.2476(2) 0.4893(2) 0.0510(7) Uani 1 1 d . . .
F24 F 0.8734(2) -0.1382(2) 0.3291(2) 0.0445(6) Uani 1 1 d . . .
F25 F 0.9389(2) 0.0955(2) 0.2756(2) 0.0388(6) Uani 1 1 d . . .
F31 F 1.0416(2) 0.1630(2) 0.4104(2) 0.0385(6) Uani 1 1 d . . .
F32 F 1.2454(2) 0.2511(3) 0.2665(2) 0.0483(7) Uani 1 1 d . . .
F33 F 1.2511(3) 0.4716(3) 0.0728(2) 0.0543(7) Uani 1 1 d . . .
F34 F 1.0495(3) 0.6016(3) 0.0308(2) 0.0500(7) Uani 1 1 d . . .
F35 F 0.8466(2) 0.5156(2) 0.1684(2) 0.0469(7) Uani 1 1 d . . .
F41 F 0.8449(3) 0.0682(3) 0.6264(2) 0.0448(6) Uani 1 1 d . . .
F42 F 0.8835(3) 0.1206(3) 0.7887(2) 0.0549(8) Uani 1 1 d . . .
F43 F 0.8975(3) 0.3623(4) 0.7589(3) 0.0710(10) Uani 1 1 d . . .
F44 F 0.8673(3) 0.5569(3) 0.5572(3) 0.0599(8) Uani 1 1 d . . .
F45 F 0.8261(2) 0.5082(3) 0.3917(3) 0.0488(7) Uani 1 1 d . . .
F51 F 0.7500(3) 0.2882(3) 0.1840(2) 0.0538(8) Uani 1 1 d . . .
F52 F 0.5570(4) 0.3813(3) 0.1006(3) 0.0954(16) Uani 1 1 d . . .
F53 F 0.3868(3) 0.4853(3) 0.2098(5) 0.124(2) Uani 1 1 d . . .
F54 F 0.4124(3) 0.4815(5) 0.4064(6) 0.134(3) Uani 1 1 d . . .
F55 F 0.5984(3) 0.3805(5) 0.4946(5) 0.111(2) Uani 1 1 d . . .
Pb1 Pb 0.310198(16) 0.278105(15) 0.743546(15) 0.04026(6) Uani 1 1 d . . .

loop_
_atom_site_aniso_label
_atom_site_aniso_U_11
_atom_site_aniso_U_22
_atom_site_aniso_U_33
_atom_site_aniso_U_23
_atom_site_aniso_U_13
_atom_site_aniso_U_12
C1 0.033(2) 0.0266(19) 0.029(2) -0.0104(16) -0.0013(16) -0.0004(15)
C2 0.036(2) 0.0280(19) 0.030(2) -0.0093(16) -0.0079(17) -0.0023(16)
C3 0.027(2) 0.037(2) 0.036(2) -0.0099(18) -0.0034(17) 0.0011(16)
C4 0.034(2) 0.0285(19) 0.0261(19) -0.0093(16) -0.0052(16) 0.0064(16)
C5 0.030(2) 0.0270(19) 0.030(2) -0.0112(16) -0.0020(16) -0.0010(15)
C6 0.042(3) 0.053(3) 0.059(3) -0.038(3) 0.005(2) 0.002(2)
C7 0.059(3) 0.045(3) 0.056(3) -0.023(2) -0.015(3) -0.013(2)
C8 0.030(2) 0.071(4) 0.061(3) -0.022(3) -0.006(2) -0.001(2)
C9 0.054(3) 0.050(3) 0.047(3) -0.028(2) -0.005(2) 0.015(2)
C10 0.046(3) 0.041(2) 0.038(2) -0.018(2) 0.000(2) -0.016(2)
C20 0.033(2) 0.043(2) 0.0269(19) -0.0198(18) -0.0159(16) 0.0111(17)
C21 0.035(2) 0.051(3) 0.032(2) -0.028(2) -0.0130(17) 0.0121(18)
C22 0.032(2) 0.050(3) 0.027(2) -0.0170(19) -0.0083(17) 0.0089(18)
C23 0.043(2) 0.031(2) 0.028(2) -0.0101(17) -0.0101(18) 0.0101(18)
C24 0.042(2) 0.035(2) 0.0239(19) -0.0139(17) -0.0083(17) 0.0144(18)
C25 0.035(2) 0.040(2) 0.0224(18) -0.0128(17) -0.0106(16) 0.0096(17)
C30 0.042(2) 0.040(2) 0.033(2) -0.0225(19) -0.0213(18) 0.0103(18)
C31 0.044(2) 0.037(2) 0.0253(19) -0.0158(17) -0.0152(17) 0.0093(18)
C32 0.042(2) 0.042(2) 0.030(2) -0.0179(19) -0.0164(18) 0.0134(19)
C33 0.053(3) 0.042(2) 0.026(2) -0.0177(19) -0.0098(19) 0.005(2)
C34 0.062(3) 0.035(2) 0.030(2) -0.0180(18) -0.024(2) 0.009(2)
C35 0.048(3) 0.036(2) 0.039(2) -0.0216(19) -0.028(2) 0.0133(19)
C40 0.0225(18) 0.054(3) 0.045(2) -0.035(2) -0.0142(17) 0.0119(17)
C41 0.0255(19) 0.058(3) 0.040(2) -0.035(2) -0.0094(17) 0.0048(18)
C42 0.025(2) 0.075(3) 0.035(2) -0.035(2) -0.0032(17) -0.003(2)
C43 0.031(2) 0.082(4) 0.049(3) -0.050(3) -0.0037(19) -0.009(2)
C44 0.024(2) 0.066(3) 0.066(3) -0.053(3) -0.002(2) -0.002(2)
C45 0.0208(19) 0.057(3) 0.055(3) -0.038(2) -0.0133(18) 0.0102(18)
C50 0.042(3) 0.045(3) 0.073(3) -0.035(3) -0.038(2) 0.013(2)
C51 0.061(3) 0.029(2) 0.065(3) -0.016(2) -0.040(3) 0.003(2)
C52 0.087(4) 0.027(2) 0.085(4) 0.010(3) -0.067(4) -0.025(3)
C53 0.057(4) 0.025(2) 0.167(8) -0.014(3) -0.078(5) 0.000(2)
C54 0.040(3) 0.055(3) 0.196(9) -0.074(5) -0.058(4) 0.015(3)
C55 0.041(3) 0.072(4) 0.139(6) -0.076(4) -0.046(3) 0.021(3)
B1 0.037(2) 0.045(3) 0.040(3) -0.028(2) -0.022(2) 0.014(2)
F21 0.0381(14) 0.0688(18) 0.0538(17) -0.0462(15) -0.0067(12) 0.0085(13)
F22 0.0374(14) 0.0589(17) 0.0411(15) -0.0251(13) 0.0009(11) 0.0023(12)
F23 0.0638(18) 0.0328(13) 0.0449(16) -0.0132(12) 0.0029(13) 0.0064(12)
F24 0.0536(16) 0.0357(13) 0.0388(14) -0.0186(11) 0.0040(12) 0.0095(12)
F25 0.0457(14) 0.0431(14) 0.0268(12) -0.0172(11) -0.0010(10) 0.0006(11)
F31 0.0413(14) 0.0430(14) 0.0281(12) -0.0101(11) -0.0163(10) 0.0112(11)
F32 0.0396(15) 0.0536(16) 0.0413(15) -0.0128(13) -0.0096(12) 0.0145(12)
F33 0.0603(18) 0.0586(18) 0.0331(14) -0.0132(13) -0.0041(13) 0.0066(14)
F34 0.074(2) 0.0393(14) 0.0355(14) -0.0091(12) -0.0262(14) 0.0061(13)
F35 0.0532(16) 0.0365(14) 0.0572(17) -0.0173(13) -0.0346(14) 0.0129(12)
F41 0.0568(17) 0.0521(16) 0.0360(14) -0.0255(12) -0.0199(12) 0.0101(13)
F42 0.0544(17) 0.088(2) 0.0313(14) -0.0313(15) -0.0102(12) -0.0091(16)
F43 0.073(2) 0.114(3) 0.060(2) -0.066(2) -0.0062(17) -0.025(2)
F44 0.0489(17) 0.071(2) 0.088(2) -0.062(2) -0.0071(16) -0.0045(15)
F45 0.0473(16) 0.0487(16) 0.0672(19) -0.0352(15) -0.0294(14) 0.0191(13)
F51 0.087(2) 0.0410(15) 0.0371(15) -0.0069(12) -0.0356(15) -0.0143(15)
F52 0.114(3) 0.070(2) 0.079(2) 0.0242(19) -0.078(2) -0.050(2)
F53 0.070(2) 0.0434(18) 0.225(6) 0.008(3) -0.108(3) -0.0092(17)
F54 0.0419(19) 0.116(3) 0.335(8) -0.167(5) -0.078(3) 0.040(2)
F55 0.0379(18) 0.202(5) 0.201(5) -0.181(5) -0.049(2) 0.044(2)
Pb1 0.04589(11) 0.02789(9) 0.04115(10) -0.00583(7) -0.01667(7) -0.00059(6)

loop_
_atom_type_symbol
_atom_type_description
_atom_type_scat_dispersion_real
_atom_type_scat_dispersion_imag
_atom_type_scat_source
C C 0.0033 0.0016 'International Tables Vol C Tables 4.2.6.8 and 6.1.1.4'
H H 0.0000 0.0000 'International Tables Vol C Tables 4.2.6.8 and 6.1.1.4'
B B 0.0013 0.0007 'International Tables Vol C Tables 4.2.6.8 and 6.1.1.4'
F F 0.0171 0.0103 'International Tables Vol C Tables 4.2.6.8 and 6.1.1.4'
Pb Pb -3.3944 10.1111 'International Tables Vol C Tables 4.2.6.8 and 6.1.1.4'

loop_
_geom_angle_atom_site_label_1
_geom_angle_atom_site_label_2
_geom_angle_atom_site_label_3
_geom_angle
_geom_angle_site_symmetry_1
_geom_angle_site_symmetry_3
_geom_angle_publ_flag
C5 C1 C2 108.1(3) . . ?
C5 C1 C6 126.7(4) . . ?
C2 C1 C6 124.8(4) . . ?
C5 C1 Pb1 74.5(2) . . ?
C2 C1 Pb1 73.6(2) . . ?
C6 C1 Pb1 123.4(3) . . ?
C1 C2 C3 107.8(4) . . ?
C1 C2 C7 124.3(4) . . ?
C3 C2 C7 127.5(4) . . ?
C1 C2 Pb1 73.7(2) . . ?
C3 C2 Pb1 73.9(2) . . ?
C7 C2 Pb1 123.6(3) . . ?
C4 C3 C2 107.8(4) . . ?
C4 C3 C8 125.9(4) . . ?
C2 C3 C8 126.0(4) . . ?
C4 C3 Pb1 74.2(2) . . ?
C2 C3 Pb1 73.3(2) . . ?
C8 C3 Pb1 123.0(3) . . ?
C5 C4 C3 108.2(4) . . ?
C5 C4 C9 124.7(4) . . ?
C3 C4 C9 126.8(4) . . ?
C5 C4 Pb1 73.9(2) . . ?
C3 C4 Pb1 73.3(2) . . ?
C9 C4 Pb1 123.5(3) . . ?
C4 C5 C1 108.1(4) . . ?
C4 C5 C10 125.7(4) . . ?
C1 C5 C10 125.8(4) . . ?
C4 C5 Pb1 73.8(2) . . ?
C1 C5 Pb1 73.0(2) . . ?
C10 C5 Pb1 124.9(3) . . ?
C1 C6 H6A 109.5 . . ?
C1 C6 H6B 109.5 . . ?
H6A C6 H6B 109.5 . . ?
C1 C6 H6C 109.5 . . ?
H6A C6 H6C 109.5 . . ?
H6B C6 H6C 109.5 . . ?
C2 C7 H7A 109.5 . . ?
C2 C7 H7B 109.5 . . ?
H7A C7 H7B 109.5 . . ?
C2 C7 H7C 109.5 . . ?
H7A C7 H7C 109.5 . . ?
H7B C7 H7C 109.5 . . ?
C3 C8 H8A 109.5 . . ?
C3 C8 H8B 109.5 . . ?
H8A C8 H8B 109.5 . . ?
C3 C8 H8C 109.5 . . ?
H8A C8 H8C 109.5 . . ?
H8B C8 H8C 109.5 . . ?
C4 C9 H9A 109.5 . . ?
C4 C9 H9B 109.5 . . ?
H9A C9 H9B 109.5 . . ?
C4 C9 H9C 109.5 . . ?
H9A C9 H9C 109.5 . . ?
H9B C9 H9C 109.5 . . ?
C5 C10 H10A 109.5 . . ?
C5 C10 H10B 109.5 . . ?
H10A C10 H10B 109.5 . . ?
C5 C10 H10C 109.5 . . ?
H10A C10 H10C 109.5 . . ?
H10B C10 H10C 109.5 . . ?
C25 C20 C21 112.9(4) . . ?
C25 C20 B1 128.3(4) . . ?
C21 C20 B1 118.3(4) . . ?
F21 C21 C22 115.9(4) . . ?
F21 C21 C20 118.9(4) . . ?
C22 C21 C20 125.3(4) . . ?
F22 C22 C21 121.2(4) . . ?
F22 C22 C23 119.8(4) . . ?
C21 C22 C23 119.0(4) . . ?
F23 C23 C24 120.9(4) . . ?
F23 C23 C22 120.4(4) . . ?
C24 C23 C22 118.7(4) . . ?
F24 C24 C23 118.4(4) . . ?
F24 C24 C25 121.0(4) . . ?
C23 C24 C25 120.5(4) . . ?
F25 C25 C24 115.0(3) . . ?
F25 C25 C20 121.3(4) . . ?
C24 C25 C20 123.6(4) . . ?
C35 C30 C31 113.2(4) . . ?
C35 C30 B1 126.9(4) . . ?
C31 C30 B1 119.7(4) . . ?
F31 C31 C32 116.7(4) . . ?
F31 C31 C30 118.9(4) . . ?
C32 C31 C30 124.4(4) . . ?
F32 C32 C33 120.0(4) . . ?
F32 C32 C31 120.7(4) . . ?
C33 C32 C31 119.3(4) . . ?
F33 C33 C32 121.1(4) . . ?
F33 C33 C34 119.7(4) . . ?
C32 C33 C34 119.2(4) . . ?
F34 C34 C33 119.9(4) . . ?
F34 C34 C35 120.7(4) . . ?
C33 C34 C35 119.4(4) . . ?
F35 C35 C34 114.3(4) . . ?
F35 C35 C30 121.4(4) . . ?
C34 C35 C30 124.3(4) . . ?
C41 C40 C45 113.1(4) . . ?
C41 C40 B1 127.4(4) . . ?
C45 C40 B1 119.3(4) . . ?
F41 C41 C40 121.7(4) . . ?
F41 C41 C42 114.4(4) . . ?
C40 C41 C42 123.9(4) . . ?
F42 C42 C43 119.5(4) . . ?
F42 C42 C41 120.7(5) . . ?
C43 C42 C41 119.9(5) . . ?
F43 C43 C44 120.8(5) . . ?
F43 C43 C42 120.0(5) . . ?
C44 C43 C42 119.2(4) . . ?
F44 C44 C43 120.6(4) . . ?
F44 C44 C45 120.3(5) . . ?
C43 C44 C45 119.1(4) . . ?
F45 C45 C44 115.9(4) . . ?
F45 C45 C40 119.2(4) . . ?
C44 C45 C40 124.8(5) . . ?
C51 C50 C55 113.1(5) . . ?
C51 C50 B1 119.8(4) . . ?
C55 C50 B1 126.8(5) . . ?
F51 C51 C50 118.9(4) . . ?
F51 C51 C52 115.8(5) . . ?
C50 C51 C52 125.3(6) . . ?
F52 C52 C53 122.4(6) . . ?
F52 C52 C51 119.7(7) . . ?
C53 C52 C51 117.9(6) . . ?
F53 C53 C54 122.2(8) . . ?
F53 C53 C52 118.7(8) . . ?
C54 C53 C52 119.2(5) . . ?
C53 C54 F54 118.5(6) . . ?
C53 C54 C55 121.0(7) . . ?
F54 C54 C55 120.4(8) . . ?
F55 C55 C50 122.0(5) . . ?
F55 C55 C54 114.7(6) . . ?
C50 C55 C54 123.3(7) . . ?
C30 B1 C20 113.7(3) . . ?
C30 B1 C40 102.8(3) . . ?
C20 B1 C40 113.1(4) . . ?
C30 B1 C50 112.5(4) . . ?
C20 B1 C50 101.5(3) . . ?
C40 B1 C50 113.6(4) . . ?
C2 Pb1 C1 32.67(13) . . ?
C2 Pb1 C3 32.79(14) . . ?
C1 Pb1 C3 54.13(13) . . ?
C2 Pb1 C4 53.99(13) . . ?
C1 Pb1 C4 53.85(13) . . ?
C3 Pb1 C4 32.50(14) . . ?
C2 Pb1 C5 53.92(13) . . ?
C1 Pb1 C5 32.50(12) . . ?
C3 Pb1 C5 53.82(13) . . ?
C4 Pb1 C5 32.32(13) . . ?

loop_
_geom_bond_atom_site_label_1
_geom_bond_atom_site_label_2
_geom_bond_distance
_geom_bond_site_symmetry_2
_geom_bond_publ_flag
C1 C5 1.427(6) . ?
C1 C2 1.428(6) . ?
C1 C6 1.504(6) . ?
C1 Pb1 2.539(4) . ?
C2 C3 1.435(6) . ?
C2 C7 1.504(6) . ?
C2 Pb1 2.539(4) . ?
C3 C4 1.428(6) . ?
C3 C8 1.499(6) . ?
C3 Pb1 2.546(4) . ?
C4 C5 1.424(6) . ?
C4 C9 1.509(6) . ?
C4 Pb1 2.557(4) . ?
C5 C10 1.505(6) . ?
C5 Pb1 2.559(4) . ?
C6 H6A 0.9600 . ?
C6 H6B 0.9600 . ?
C6 H6C 0.9600 . ?
C7 H7A 0.9600 . ?
C7 H7B 0.9600 . ?
C7 H7C 0.9600 . ?
C8 H8A 0.9600 . ?
C8 H8B 0.9600 . ?
C8 H8C 0.9600 . ?
C9 H9A 0.9600 . ?
C9 H9B 0.9600 . ?
C9 H9C 0.9600 . ?
C10 H10A 0.9600 . ?
C10 H10B 0.9600 . ?
C10 H10C 0.9600 . ?
C20 C25 1.388(6) . ?
C20 C21 1.392(6) . ?
C20 B1 1.657(7) . ?
C21 F21 1.361(5) . ?
C21 C22 1.369(7) . ?
C22 F22 1.352(5) . ?
C22 C23 1.381(6) . ?
C23 F23 1.346(5) . ?
C23 C24 1.363(6) . ?
C24 F24 1.356(4) . ?
C24 C25 1.380(6) . ?
C25 F25 1.353(5) . ?
C30 C35 1.385(6) . ?
C30 C31 1.394(6) . ?
C30 B1 1.653(7) . ?
C31 F31 1.354(5) . ?
C31 C32 1.377(6) . ?
C32 F32 1.351(5) . ?
C32 C33 1.370(6) . ?
C33 F33 1.346(6) . ?
C33 C34 1.376(7) . ?
C34 F34 1.345(5) . ?
C34 C35 1.381(7) . ?
C35 F35 1.365(5) . ?
C40 C41 1.380(6) . ?
C40 C45 1.395(6) . ?
C40 B1 1.660(6) . ?
C41 F41 1.348(5) . ?
C41 C42 1.391(6) . ?
C42 F42 1.343(6) . ?
C42 C43 1.372(7) . ?
C43 F43 1.344(5) . ?
C43 C44 1.364(8) . ?
C44 F44 1.348(6) . ?
C44 C45 1.385(6) . ?
C45 F45 1.358(6) . ?
C50 C51 1.371(7) . ?
C50 C55 1.382(8) . ?
C50 B1 1.664(6) . ?
C51 F51 1.354(7) . ?
C51 C52 1.404(7) . ?
C52 F52 1.344(8) . ?
C52 C53 1.378(11) . ?
C53 F53 1.337(6) . ?
C53 C54 1.337(12) . ?
C54 F54 1.344(8) . ?
C54 C55 1.393(8) . ?
C55 F55 1.330(8) . ?
